data_2214170
loop_
_publ_author_name
'Benameur, Ahmed'
'Rhouati, Salah'
'Bouacida, Sofiane'
'Roisnel, Thierry'
'Touchard, Daniel'

_publ_section_title
;
 3-(1,3-Dioxolan-2-yl)-6,7-dimethoxyquinoline
;
_journal_coeditor_code DN2203
_journal_issue 7
_journal_name_full 'Acta Crystallographica Section E'
_journal_page_first o3315
_journal_page_last o3316
_journal_paper_doi 10.1107/S160053680703019X
_journal_volume 63
_journal_year 2007
_chemical_formula_iupac 'C14 H15 N O4'
_chemical_formula_moiety 'C14 H15 N1 O4'
_chemical_formula_sum 'C14 H15 N O4'
_chemical_formula_weight 261.27
_chemical_name_systematic
;
3-(1,3-Dioxolan-2-yl)-6,7-dimethoxyquinoline
;
_space_group_IT_number 62
_symmetry_cell_setting orthorhombic
_symmetry_space_group_name_Hall '-P 2ac 2n'
_symmetry_space_group_name_H-M 'P n m a'
_atom_sites_solution_hydrogens geom
_atom_sites_solution_primary direct
_atom_sites_solution_secondary difmap
_audit_creation_method SHELXL97
_cell_angle_alpha 90.0
_cell_angle_beta 90.0
_cell_angle_gamma 90.0
_cell_formula_units_Z 4
_cell_length_a 13.847(2)
_cell_length_b 7.0960(12)
_cell_length_c 12.467(2)
_cell_measurement_reflns_used 5615
_cell_measurement_temperature 100(2)
_cell_measurement_theta_max 27.36
_cell_measurement_theta_min 2.2
_cell_volume 1225.0(3)
_computing_cell_refinement 'SAINT (Bruker, 2003)'
_computing_data_collection 'APEX2 (Bruker, 2003)'
_computing_data_reduction SAINT
_computing_molecular_graphics 'ORTEP-3 (Farrugia,1997)'
_computing_publication_material 'WinGX (Farrugia, 1999)'
_computing_structure_refinement 'SHELXL97 (Sheldrick, 1997)'
_computing_structure_solution 'SIR2002 (Burla <i>et al.</i>,  2003)'
_diffrn_ambient_temperature 100(2)
_diffrn_measured_fraction_theta_full 0.997
_diffrn_measured_fraction_theta_max 0.997
_diffrn_measurement_device_type 'Bruker APEXII'
_diffrn_measurement_method 'CCD rotation images, thin slices'
_diffrn_radiation_monochromator graphite
_diffrn_radiation_type MoK\a
_diffrn_radiation_wavelength 0.71073
_diffrn_reflns_av_R_equivalents 0.0454
_diffrn_reflns_limit_h_max 17
_diffrn_reflns_limit_h_min 0
_diffrn_reflns_limit_k_max 9
_diffrn_reflns_limit_k_min 0
_diffrn_reflns_limit_l_max 16
_diffrn_reflns_limit_l_min 0
_diffrn_reflns_number 12283
_diffrn_reflns_theta_full 27.46
_diffrn_reflns_theta_max 27.46
_diffrn_reflns_theta_min 2.94
_exptl_absorpt_coefficient_mu 0.104
_exptl_absorpt_correction_T_max 0.939
_exptl_absorpt_correction_T_min 0.921
_exptl_absorpt_correction_type multi-scan
_exptl_absorpt_process_details
;
SADABS  (Sheldrick,  2002)
;
_exptl_crystal_colour colourless
_exptl_crystal_density_diffrn 1.417
_exptl_crystal_density_method 'not measured'
_exptl_crystal_description prism
_exptl_crystal_F_000 552
_exptl_crystal_size_max 0.7
_exptl_crystal_size_mid 0.65
_exptl_crystal_size_min 0.6
_refine_diff_density_max 0.518
_refine_diff_density_min -0.372
_refine_ls_extinction_method none
_refine_ls_goodness_of_fit_ref 1.065
_refine_ls_hydrogen_treatment constr
_refine_ls_matrix_type full
_refine_ls_number_parameters 109
_refine_ls_number_reflns 1508
_refine_ls_number_restraints 0
_refine_ls_restrained_S_all 1.065
_refine_ls_R_factor_all 0.0483
_refine_ls_R_factor_gt 0.0450
_refine_ls_shift/su_max 0.000
_refine_ls_shift/su_mean 0.000
_refine_ls_structure_factor_coef Fsqd
_refine_ls_weighting_details 'calc w=1/[\s^2^(Fo^2^)+(0.0676P)^2^+0.8241P] where P=(Fo^2^+2Fc^2^)/3'
_refine_ls_weighting_scheme calc
_refine_ls_wR_factor_gt 0.1281
_refine_ls_wR_factor_ref 0.1309
_reflns_number_gt 1378
_reflns_number_total 1504
_reflns_threshold_expression I>2\s(I)
_cod_data_source_file dn2203.cif
_cod_data_source_block I
_cod_original_formula_sum 'C14 H15 N1 O4'
_cod_database_code 2214170
_cod_database_fobs_code 2214170

loop_
_symmetry_equiv_pos_as_xyz
'x, y, z'
'-x+1/2, -y, z+1/2'
'x+1/2, -y+1/2, -z+1/2'
'-x, y+1/2, -z'
'-x, -y, -z'
'x-1/2, y, -z-1/2'
'-x-1/2, y-1/2, z-1/2'
'x, -y-1/2, z'

loop_
_atom_site_type_symbol
_atom_site_label
_atom_site_fract_x
_atom_site_fract_y
_atom_site_fract_z
_atom_site_U_iso_or_equiv
_atom_site_adp_type
_atom_site_calc_flag
_atom_site_refinement_flags
_atom_site_occupancy
N N1 0.25658(12) 0.2500 0.28355(13) 0.0178(4) Uani d S 1
O O1 0.39995(7) 0.08969(14) 0.56778(7) 0.0197(3) Uani d . 1
O O2 0.48367(10) 0.2500 -0.08196(11) 0.0216(3) Uani d S 1
O O3 0.30037(10) 0.2500 -0.09922(11) 0.0208(3) Uani d S 1
C C2 0.31740(13) 0.2500 0.19680(14) 0.0149(4) Uani d S 1
C C3 0.27537(13) 0.2500 0.09301(15) 0.0156(4) Uani d S 1
H H3 0.2085 0.2500 0.0857 0.019 Uiso calc SR 1
C C4 0.33269(14) 0.2500 0.00341(14) 0.0157(4) Uani d S 1
C C5 0.43621(13) 0.2500 0.01377(15) 0.0157(4) Uani d S 1
C C6 0.47828(13) 0.2500 0.11308(15) 0.0158(4) Uani d S 1
H H6 0.5452 0.2500 0.1193 0.019 Uiso calc SR 1
C C7 0.41971(13) 0.2500 0.20700(15) 0.0147(4) Uani d S 1
C C8 0.45894(13) 0.2500 0.31164(15) 0.0153(4) Uani d S 1
H H8 0.5255 0.2500 0.3216 0.018 Uiso calc SR 1
C C9 0.39822(13) 0.2500 0.39823(15) 0.0158(4) Uani d S 1
C C10 0.29715(14) 0.2500 0.37939(15) 0.0177(4) Uani d S 1
H H10 0.2566 0.2500 0.4388 0.021 Uiso calc SR 1
C C11 0.43506(14) 0.2500 0.51138(14) 0.0163(4) Uani d S 1
H H11 0.5058 0.2500 0.5115 0.020 Uiso calc SR 1
C C12 0.38835(16) 0.1471(2) 0.67633(12) 0.0391(5) Uani d . 1
H H12A 0.4410 0.0995 0.7199 0.047 Uiso calc R 1
H H12B 0.3280 0.0995 0.7050 0.047 Uiso calc R 1
C C13 0.58676(14) 0.2500 -0.07773(17) 0.0233(5) Uani d S 1
H H13A 0.6123 0.2500 -0.1493 0.035 Uiso calc SR 1
H H13B 0.6086 0.1395 -0.0405 0.035 Uiso calc PR 0.50
H H13C 0.6086 0.3605 -0.0405 0.035 Uiso calc PR 0.50
C C14 0.19740(14) 0.2500 -0.11326(15) 0.0226(4) Uani d S 1
H H14A 0.1824 0.2500 -0.1884 0.034 Uiso calc SR 1
H H14B 0.1705 0.3605 -0.0804 0.034 Uiso calc PR 0.50
H H14C 0.1705 0.1395 -0.0804 0.034 Uiso calc PR 0.50

loop_
_atom_site_aniso_label
_atom_site_aniso_U_11
_atom_site_aniso_U_22
_atom_site_aniso_U_33
_atom_site_aniso_U_12
_atom_site_aniso_U_13
_atom_site_aniso_U_23
N1 0.0164(8) 0.0218(8) 0.0152(8) 0.000 0.0019(6) 0.000
O1 0.0308(6) 0.0158(5) 0.0125(5) -0.0005(4) 0.0011(3) 0.0000(4)
O2 0.0157(7) 0.0348(8) 0.0142(7) 0.000 0.0021(5) 0.000
O3 0.0154(7) 0.0350(8) 0.0118(6) 0.000 -0.0013(5) 0.000
C2 0.0164(9) 0.0142(8) 0.0142(8) 0.000 0.0008(6) 0.000
C3 0.0139(8) 0.0173(9) 0.0157(9) 0.000 0.0000(7) 0.000
C4 0.0173(9) 0.0163(9) 0.0136(8) 0.000 -0.0026(7) 0.000
C5 0.0150(9) 0.0174(9) 0.0147(9) 0.000 0.0017(7) 0.000
C6 0.0132(8) 0.0178(9) 0.0165(9) 0.000 0.0001(6) 0.000
C7 0.0160(9) 0.0130(8) 0.0151(8) 0.000 -0.0004(7) 0.000
C8 0.0149(8) 0.0142(8) 0.0168(9) 0.000 -0.0010(7) 0.000
C9 0.0185(9) 0.0155(9) 0.0134(8) 0.000 -0.0012(7) 0.000
C10 0.0175(9) 0.0221(9) 0.0135(8) 0.000 0.0030(7) 0.000
C11 0.0182(9) 0.0177(9) 0.0130(8) 0.000 -0.0007(7) 0.000
C12 0.0831(14) 0.0203(9) 0.0137(7) -0.0020(8) 0.0098(7) -0.0011(6)
C13 0.0159(9) 0.0344(12) 0.0196(9) 0.000 0.0049(7) 0.000
C14 0.0158(9) 0.0361(12) 0.0158(9) 0.000 -0.0029(7) 0.000

loop_
_atom_type_symbol
_atom_type_description
_atom_type_scat_dispersion_real
_atom_type_scat_dispersion_imag
_atom_type_scat_source
C C 0.0033 0.0016 'International Tables Vol C Tables 4.2.6.8 and 6.1.1.4'
H H 0 0 'International Tables Vol C Tables 4.2.6.8 and 6.1.1.4'
N N 0.0061 0.0033 'International Tables Vol C Tables 4.2.6.8 and 6.1.1.4'
O O 0.0106 0.006 'International Tables Vol C Tables 4.2.6.8 and 6.1.1.4'

loop_
_geom_angle_atom_site_label_1
_geom_angle_atom_site_label_2
_geom_angle_atom_site_label_3
_geom_angle_site_symmetry_1
_geom_angle_site_symmetry_3
_geom_angle
C10 N1 C2 . . 116.91(16)
C12 O1 C11 . . 106.24(11)
C5 O2 C13 . . 116.73(15)
C4 O3 C14 . . 116.27(14)
N1 C2 C3 . . 117.88(16)
N1 C2 C7 . . 122.77(17)
C3 C2 C7 . . 119.35(16)
C4 C3 C2 . . 120.39(17)
C4 C3 H3 . . 119.8
C2 C3 H3 . . 119.8
O3 C4 C3 . . 125.33(17)
O3 C4 C5 . . 114.42(16)
C3 C4 C5 . . 120.25(16)
O2 C5 C6 . . 125.96(17)
O2 C5 C4 . . 113.69(16)
C6 C5 C4 . . 120.35(16)
C5 C6 C7 . . 120.09(17)
C5 C6 H6 . . 120.0
C7 C6 H6 . . 120.0
C8 C7 C2 . . 117.74(17)
C8 C7 C6 . . 122.69(17)
C2 C7 C6 . . 119.57(16)
C9 C8 C7 . . 119.48(17)
C9 C8 H8 . . 120.3
C7 C8 H8 . . 120.3
C8 C9 C10 . . 118.39(17)
C8 C9 C11 . . 122.21(16)
C10 C9 C11 . . 119.41(16)
N1 C10 C9 . . 124.70(17)
N1 C10 H10 . . 117.6
C9 C10 H10 . . 117.6
O1 C11 O1 . 8_565 106.15(14)
O1 C11 C9 . . 110.40(10)
O1 C11 C9 8_565 . 110.40(10)
O1 C11 H11 . . 109.9
O1 C11 H11 8_565 . 109.9
C9 C11 H11 . . 109.9
O1 C12 C12 . 8_565 106.65(8)
O1 C12 H12A . . 110.4
C12 C12 H12A 8_565 . 110.4
O1 C12 H12B . . 110.4
C12 C12 H12B 8_565 . 110.4
H12A C12 H12B . . 108.6
O2 C13 H13A . . 109.5
O2 C13 H13B . . 109.5
H13A C13 H13B . . 109.5
O2 C13 H13C . . 109.5
H13A C13 H13C . . 109.5
H13B C13 H13C . . 109.5
O3 C14 H14A . . 109.5
O3 C14 H14B . . 109.5
H14A C14 H14B . . 109.5
O3 C14 H14C . . 109.5
H14A C14 H14C . . 109.5
H14B C14 H14C . . 109.5

loop_
_geom_bond_atom_site_label_1
_geom_bond_atom_site_label_2
_geom_bond_site_symmetry_2
_geom_bond_distance
N1 C10 . 1.320(2)
N1 C2 . 1.371(2)
O1 C12 . 1.4225(17)
O1 C11 . 1.4229(15)
O2 C5 . 1.362(2)
O2 C13 . 1.428(2)
O3 C4 . 1.356(2)
O3 C14 . 1.437(2)
C2 C3 . 1.419(2)
C2 C7 . 1.422(3)
C3 C4 . 1.370(3)
C3 H3 . 0.9300
C4 C5 . 1.439(3)
C5 C6 . 1.368(3)
C6 C7 . 1.424(2)
C6 H6 . 0.9300
C7 C8 . 1.413(2)
C8 C9 . 1.368(3)
C8 H8 . 0.9300
C9 C10 . 1.419(3)
C9 C11 . 1.500(2)
C10 H10 . 0.9300
C11 O1 8_565 1.4229(15)
C11 H11 . 0.9800
C12 C12 8_565 1.460(3)
C12 H12A . 0.9700
C12 H12B . 0.9700
C13 H13A . 0.9600
C13 H13B . 0.9600
C13 H13C . 0.9600
C14 H14A . 0.9600
C14 H14B . 0.9600
C14 H14C . 0.9600

loop_
_geom_torsion_atom_site_label_1
_geom_torsion_atom_site_label_2
_geom_torsion_atom_site_label_3
_geom_torsion_atom_site_label_4
_geom_torsion_site_symmetry_4
_geom_torsion
C12 O1 C11 O1 8_565 -27.90(19)
C12 O1 C11 C9 . -147.55(14)
C8 C9 C11 O1 8_565 121.47(10)
C10 C9 C11 O1 8_565 -58.53(10)
C8 C9 C11 O1 . -121.47(10)
C10 C9 C11 O1 . 58.53(10)
C11 O1 C12 C12 8_565 17.06(11)
